data_7224982
loop_
_publ_author_name
'P, Sathya'
'S, Pugazhendhi'
'R, Gopalakrishnan'

_publ_section_title
;
 SELF-ASSEMBLED SUPRAMOLECULAR STRUCTURE OF 4- DIMETHYLAMINOPYRIDINIUM
 P-HYDROXY BENZOATE PENTAHYDRATE: SYNTHESIS, GROWTH, OPTICAL AND
 BIOLOGICAL PROPERTIES
;
_journal_name_full 'RSC Adv.'
_journal_paper_doi 10.1039/C6RA00283H
_journal_year 2016
_chemical_compound_source '4- DIMETHYLAMINOPYRIDINE  and  P-HYDROXY BENZOIC ACID'
_chemical_formula_sum 'C14 H19.33333 N2 O4.66667'
_chemical_formula_weight 290.32
_chemical_melting_point 465.23
_chemical_name_systematic '4- DIMETHYLAMINOPYRIDINIUM P-HYDROXY BENZOATE PENTAHYDRATE '
_chemical_properties_physical Air-sensitive
_space_group_IT_number 14
_symmetry_cell_setting monoclinic
_symmetry_space_group_name_Hall '-P 2ybc'
_symmetry_space_group_name_H-M 'P 1 21/c 1'
_atom_sites_solution_hydrogens geom
_atom_sites_solution_primary direct
_atom_sites_solution_secondary difmap
_audit_creation_method SHELXL-97
_audit_update_record
;
2016-04-14 deposited with the CCDC.
2016-04-18 downloaded from the CCDC.
;
_cell_angle_alpha 90.00
_cell_angle_beta 93.644(5)
_cell_angle_gamma 90.00
_cell_formula_units_Z 12
_cell_length_a 17.8718(19)
_cell_length_b 7.3891(9)
_cell_length_c 34.001(3)
_cell_measurement_reflns_used 9761
_cell_measurement_temperature 296(2)
_cell_measurement_theta_max 23.893
_cell_measurement_theta_min 2.2841
_cell_volume 4481.0(8)
_computing_cell_refinement 'APEX2/SAINT (Bruker, 2004)'
_computing_data_collection 'APEX2 (Bruker, 2004)'
_computing_data_reduction 'SAINT/XPREP (Bruker, 2004)'
_computing_molecular_graphics 'ORTEP3 (Farrugia, 1997) and Mercury(Bruno et al., 2002)'
_computing_publication_material 'PLATON (Spek, 2009)'
_computing_structure_refinement 'SHELXL-97 (Sheldrick, 2008)'
_computing_structure_solution 'SHELXS-97 (Sheldrick, 2008)'
_diffrn_ambient_temperature 296(2)
_diffrn_measured_fraction_theta_full 1.000
_diffrn_measured_fraction_theta_max 1.000
_diffrn_measurement_device_type 'Bruker axs kappa apex2 CCD Diffractometer'
_diffrn_measurement_method '\w and \f scan'
_diffrn_radiation_monochromator graphite
_diffrn_radiation_source 'fine-focus sealed tube'
_diffrn_radiation_type MoK\a
_diffrn_radiation_wavelength 0.71073
_diffrn_reflns_av_R_equivalents 0.0681
_diffrn_reflns_av_sigmaI/netI 0.0364
_diffrn_reflns_limit_h_max 21
_diffrn_reflns_limit_h_min -21
_diffrn_reflns_limit_k_max 8
_diffrn_reflns_limit_k_min -8
_diffrn_reflns_limit_l_max 40
_diffrn_reflns_limit_l_min -40
_diffrn_reflns_number 87979
_diffrn_reflns_theta_full 25.00
_diffrn_reflns_theta_max 25.00
_diffrn_reflns_theta_min 1.14
_exptl_absorpt_coefficient_mu 0.097
_exptl_absorpt_correction_T_max 0.9842
_exptl_absorpt_correction_T_min 0.9764
_exptl_absorpt_correction_type multi-scan
_exptl_absorpt_process_details 'SADABS (Bruker, 2004)'
_exptl_crystal_colour colourless
_exptl_crystal_density_diffrn 1.291
_exptl_crystal_density_method 'not measured'
_exptl_crystal_description block
_exptl_crystal_F_000 1636
_exptl_crystal_preparation 'Optical properties'
_exptl_crystal_recrystallization_method 'Re-crystallisation from solvent'
_exptl_crystal_size_max 0.30
_exptl_crystal_size_mid 0.25
_exptl_crystal_size_min 0.20
_refine_diff_density_max 0.209
_refine_diff_density_min -0.188
_refine_diff_density_rms 0.043
_refine_ls_extinction_coef 0.0047(6)
_refine_ls_extinction_expression Fc^*^=kFc[1+0.001xFc^2^\l^3^/sin(2\q)]^-1/4^
_refine_ls_extinction_method SHELXL
_refine_ls_goodness_of_fit_ref 0.996
_refine_ls_hydrogen_treatment mixed
_refine_ls_matrix_type full
_refine_ls_number_parameters 612
_refine_ls_number_reflns 7892
_refine_ls_number_restraints 15
_refine_ls_restrained_S_all 0.995
_refine_ls_R_factor_all 0.0990
_refine_ls_R_factor_gt 0.0471
_refine_ls_shift/su_max 0.000
_refine_ls_shift/su_mean 0.000
_refine_ls_structure_factor_coef Fsqd
_refine_ls_weighting_details 'calc w=1/[\s^2^(Fo^2^)+(0.0946P)^2^+1.6354P] where P=(Fo^2^+2Fc^2^)/3'
_refine_ls_weighting_scheme calc
_refine_ls_wR_factor_gt 0.1268
_refine_ls_wR_factor_ref 0.1806
_reflns_number_gt 4704
_reflns_number_total 7892
_reflns_threshold_expression >2sigma(I)
_cod_data_source_file c6ra00283h1.cif
_cod_data_source_block shelxl
_cod_original_cell_volume 4480.9(8)
_cod_original_sg_symbol_H-M p21/c
_cod_database_code 7224982
_solvent_exptl_crystal_recrystallization_method Ethonal

loop_
_symmetry_equiv_pos_as_xyz
'x, y, z'
'-x, y+1/2, -z+1/2'
'-x, -y, -z'
'x, -y-1/2, z-1/2'

loop_
_atom_site_label
_atom_site_type_symbol
_atom_site_fract_x
_atom_site_fract_y
_atom_site_fract_z
_atom_site_U_iso_or_equiv
_atom_site_adp_type
_atom_site_occupancy
_atom_site_symmetry_multiplicity
_atom_site_calc_flag
_atom_site_refinement_flags
O1A O 0.72814(12) 0.8900(3) 0.42435(5) 0.0666(6) Uani 1 1 d .
H1 H 0.7291 1.0009 0.4250 0.100 Uiso 1 1 calc R
O2A O 0.76793(12) 0.4107(3) 0.57675(6) 0.0647(6) Uani 1 1 d .
O3A O 0.77366(12) 0.6798(3) 0.60541(5) 0.0626(6) Uani 1 1 d .
N1A N 0.76796(16) 0.6559(4) 0.68570(8) 0.0609(7) Uani 1 1 d .
N2A N 0.73965(14) 0.6862(3) 0.80401(6) 0.0565(7) Uani 1 1 d .
C1A C 0.74847(15) 0.6789(4) 0.76537(8) 0.0479(7) Uani 1 1 d .
C2A C 0.69392(17) 0.6031(4) 0.73880(8) 0.0596(8) Uani 1 1 d .
H2A H 0.6495 0.5590 0.7480 0.071 Uiso 1 1 calc R
C3A C 0.70547(19) 0.5939(5) 0.70023(9) 0.0643(9) Uani 1 1 d .
H3A H 0.6687 0.5427 0.6831 0.077 Uiso 1 1 calc R
C4A C 0.82029(18) 0.7328(4) 0.70971(9) 0.0617(8) Uani 1 1 d .
H4A H 0.8633 0.7783 0.6993 0.074 Uiso 1 1 calc R
C5A C 0.81263(17) 0.7465(4) 0.74869(8) 0.0546(8) Uani 1 1 d .
H5A H 0.8502 0.8013 0.7647 0.066 Uiso 1 1 calc R
C6A C 0.6738(2) 0.6122(6) 0.82078(10) 0.0910(13) Uani 1 1 d .
H6A1 H 0.6775 0.6300 0.8488 0.136 Uiso 1 1 calc R
H6A2 H 0.6704 0.4851 0.8151 0.136 Uiso 1 1 calc R
H6A3 H 0.6299 0.6723 0.8096 0.136 Uiso 1 1 calc R
C7A C 0.7981(2) 0.7550(5) 0.83147(9) 0.0770(10) Uani 1 1 d .
H7A1 H 0.7815 0.7498 0.8578 0.115 Uiso 1 1 calc R
H7A2 H 0.8090 0.8782 0.8249 0.115 Uiso 1 1 calc R
H7A3 H 0.8424 0.6827 0.8299 0.115 Uiso 1 1 calc R
C8A C 0.75726(13) 0.6669(4) 0.53584(7) 0.0402(6) Uani 1 1 d .
C9A C 0.74744(13) 0.5626(4) 0.50212(7) 0.0441(7) Uani 1 1 d .
H9A H 0.7474 0.4372 0.5044 0.053 Uiso 1 1 calc R
C10A C 0.73774(14) 0.6388(4) 0.46536(8) 0.0480(7) Uani 1 1 d .
H10A H 0.7311 0.5652 0.4432 0.058 Uiso 1 1 calc R
C11A C 0.73779(14) 0.8248(4) 0.46118(7) 0.0454(7) Uani 1 1 d .
C12A C 0.74760(14) 0.9315(4) 0.49446(8) 0.0470(7) Uani 1 1 d .
H12A H 0.7478 1.0569 0.4920 0.056 Uiso 1 1 calc R
C13A C 0.75708(14) 0.8537(4) 0.53126(7) 0.0455(7) Uani 1 1 d .
H13A H 0.7635 0.9274 0.5534 0.055 Uiso 1 1 calc R
C14A C 0.76707(14) 0.5789(5) 0.57529(8) 0.0481(7) Uani 1 1 d .
OIB O 0.58040(12) 1.2716(3) 0.21298(6) 0.0709(6) Uani 1 1 d .
HIB H 0.6191 1.3186 0.2062 0.106 Uiso 1 1 calc R
O2B O 0.49747(11) 1.2675(3) 0.39072(6) 0.0680(6) Uani 1 1 d .
O3B O 0.61322(11) 1.3681(3) 0.39844(6) 0.0650(6) Uani 1 1 d .
N1B N 0.51049(14) 1.2609(3) 0.46865(8) 0.0563(7) Uani 1 1 d .
N2B N 0.52754(14) 1.2610(4) 0.58959(7) 0.0611(7) Uani 1 1 d .
C1B C 0.52237(15) 1.2572(4) 0.55042(9) 0.0509(7) Uani 1 1 d .
C2B C 0.45670(16) 1.2021(4) 0.52867(10) 0.0572(8) Uani 1 1 d .
H2B H 0.4156 1.1632 0.5418 0.069 Uiso 1 1 calc R
C3B C 0.45292(16) 1.2052(4) 0.48918(10) 0.0603(8) Uani 1 1 d .
H3B H 0.4090 1.1674 0.4755 0.072 Uiso 1 1 calc R
C4B C 0.57449(16) 1.3102(4) 0.48826(9) 0.0580(8) Uani 1 1 d .
H4B H 0.6148 1.3457 0.4741 0.070 Uiso 1 1 calc R
C5B C 0.58233(16) 1.3100(4) 0.52787(9) 0.0566(8) Uani 1 1 d .
H5B H 0.6277 1.3450 0.5405 0.068 Uiso 1 1 calc R
C6B C 0.4657(2) 1.2053(5) 0.61269(10) 0.0774(10) Uani 1 1 d .
H6B1 H 0.4801 1.2175 0.6402 0.116 Uiso 1 1 calc R
H6B2 H 0.4533 1.0813 0.6069 0.116 Uiso 1 1 calc R
H6B3 H 0.4228 1.2803 0.6061 0.116 Uiso 1 1 calc R
C7B C 0.5945(2) 1.3269(6) 0.61134(10) 0.0777(10) Uani 1 1 d .
H7B1 H 0.5880 1.3192 0.6391 0.117 Uiso 1 1 calc R
H7B2 H 0.6032 1.4506 0.6043 0.117 Uiso 1 1 calc R
H7B3 H 0.6367 1.2545 0.6050 0.117 Uiso 1 1 calc R
C8B C 0.56384(15) 1.3085(4) 0.33343(8) 0.0483(7) Uani 1 1 d .
C9B C 0.50908(16) 1.2258(4) 0.30908(9) 0.0584(8) Uani 1 1 d .
H9B H 0.4670 1.1774 0.3200 0.070 Uiso 1 1 calc R
C10B C 0.51567(17) 1.2139(4) 0.26923(9) 0.0604(8) Uani 1 1 d .
H10B H 0.4786 1.1560 0.2534 0.073 Uiso 1 1 calc R
C11B C 0.57700(17) 1.2875(4) 0.25238(8) 0.0544(8) Uani 1 1 d .
C12B C 0.63168(16) 1.3717(4) 0.27627(9) 0.0588(8) Uani 1 1 d .
H12B H 0.6732 1.4224 0.2653 0.071 Uiso 1 1 calc R
C13B C 0.62481(16) 1.3806(4) 0.31611(9) 0.0554(8) Uani 1 1 d .
H13B H 0.6623 1.4368 0.3319 0.067 Uiso 1 1 calc R
C14B C 0.55868(17) 1.3156(4) 0.37692(9) 0.0533(7) Uani 1 1 d .
O1C O 0.96595(13) 1.1272(3) 0.37447(6) 0.0714(6) Uani 1 1 d .
O2C O 0.92347(12) 1.1127(3) 0.18859(5) 0.0661(6) Uani 1 1 d .
H2 H 0.8882 1.1647 0.1768 0.099 Uiso 1 1 calc R
O3C O 0.86015(14) 1.2789(4) 0.36592(6) 0.0814(7) Uani 1 1 d .
C1C C 0.99750(14) 1.2841(4) 0.52893(7) 0.0439(7) Uani 1 1 d .
C2C C 0.92447(15) 1.2995(4) 0.51085(8) 0.0523(7) Uani 1 1 d .
H2C H 0.8852 1.3374 0.5255 0.063 Uiso 1 1 calc R
C3C C 0.91156(17) 1.2597(4) 0.47255(9) 0.0569(8) Uani 1 1 d .
H3C H 0.8631 1.2722 0.4611 0.068 Uiso 1 1 calc R
C4C C 1.03537(17) 1.1836(4) 0.46666(8) 0.0576(8) Uani 1 1 d .
H4C H 1.0729 1.1417 0.4513 0.069 Uiso 1 1 calc R
C5C C 1.05282(15) 1.2229(4) 0.50475(8) 0.0509(7) Uani 1 1 d .
H5C H 1.1019 1.2095 0.5151 0.061 Uiso 1 1 calc R
C6C C 0.95654(19) 1.3844(6) 0.59262(9) 0.0796(11) Uani 1 1 d .
H6C1 H 0.9794 1.4081 0.6184 0.119 Uiso 1 1 calc R
H6C2 H 0.9197 1.2907 0.5943 0.119 Uiso 1 1 calc R
H6C3 H 0.9329 1.4926 0.5823 0.119 Uiso 1 1 calc R
C7C C 1.08804(18) 1.3077(5) 0.58547(9) 0.0755(10) Uani 1 1 d .
H7C1 H 1.0879 1.3449 0.6125 0.113 Uiso 1 1 calc R
H7C2 H 1.1223 1.3820 0.5720 0.113 Uiso 1 1 calc R
H7C3 H 1.1034 1.1834 0.5843 0.113 Uiso 1 1 calc R
C8C C 0.91556(15) 1.1709(4) 0.30937(7) 0.0454(7) Uani 1 1 d .
C9C C 0.86058(16) 1.2466(4) 0.28429(8) 0.0504(7) Uani 1 1 d .
H9C H 0.8215 1.3097 0.2948 0.060 Uiso 1 1 calc R
C10C C 0.86214(16) 1.2309(4) 0.24394(8) 0.0523(7) Uani 1 1 d .
H10C H 0.8248 1.2844 0.2276 0.063 Uiso 1 1 calc R
C11C C 0.91912(15) 1.1357(4) 0.22797(7) 0.0472(7) Uani 1 1 d .
C12C C 0.97402(15) 1.0571(4) 0.25255(8) 0.0515(7) Uani 1 1 d .
H12C H 1.0124 0.9917 0.2420 0.062 Uiso 1 1 calc R
C13C C 0.97225(15) 1.0751(4) 0.29267(8) 0.0504(7) Uani 1 1 d .
H13C H 1.0098 1.0220 0.3090 0.060 Uiso 1 1 calc R
C14C C 0.91301(17) 1.1946(4) 0.35290(8) 0.0556(8) Uani 1 1 d .
N1C N 0.96579(15) 1.2026(4) 0.45013(7) 0.0570(7) Uani 1 1 d .
N2C N 1.01327(12) 1.3269(4) 0.56680(6) 0.0540(6) Uani 1 1 d .
O1W O 0.80820(13) 0.2377(3) 0.64456(6) 0.0575(5) Uani 1 1 d D
O3W O 0.35875(16) 1.1213(4) 0.38063(9) 0.0937(9) Uani 1 1 d D
O4W O 0.74974(13) 1.2338(3) 0.41505(6) 0.0613(6) Uani 1 1 d D
O5W O 0.69578(15) 1.4324(4) 0.18391(7) 0.0699(6) Uani 1 1 d D
O2W O 0.88265(17) -0.0599(4) 0.62234(9) 0.0860(8) Uani 1 1 d D
H1C H 0.9589(18) 1.176(5) 0.4210(11) 0.087(11) Uiso 1 1 d .
H1B H 0.5085(19) 1.259(5) 0.4374(11) 0.089(11) Uiso 1 1 d .
H1A H 0.7742(17) 0.650(4) 0.6590(10) 0.075(10) Uiso 1 1 d .
H7W H 0.7103(10) 1.279(4) 0.4057(8) 0.072(11) Uiso 1 1 d D
H1W H 0.7954(16) 0.293(3) 0.6242(5) 0.064(10) Uiso 1 1 d D
H10W H 0.7267(13) 1.372(4) 0.1726(8) 0.066(11) Uiso 1 1 d D
H2W H 0.8294(19) 0.147(3) 0.6365(9) 0.090(14) Uiso 1 1 d D
H8W H 0.7783(14) 1.245(5) 0.3972(7) 0.098(15) Uiso 1 1 d D
H9W H 0.6736(18) 1.490(4) 0.1661(7) 0.100(15) Uiso 1 1 d D
H4W H 0.9276(7) -0.087(5) 0.6257(13) 0.119(18) Uiso 1 1 d D
H6W H 0.3284(17) 1.197(4) 0.3870(14) 0.13(2) Uiso 1 1 d D
H3W H 0.8615(18) -0.155(3) 0.6164(13) 0.111(17) Uiso 1 1 d D
H5W H 0.4000(11) 1.171(5) 0.3826(14) 0.135(19) Uiso 1 1 d D

loop_
_atom_site_aniso_label
_atom_site_aniso_U_11
_atom_site_aniso_U_22
_atom_site_aniso_U_33
_atom_site_aniso_U_23
_atom_site_aniso_U_13
_atom_site_aniso_U_12
O1A 0.0904(16) 0.0691(15) 0.0390(11) 0.0060(10) -0.0068(10) -0.0041(12)
O2A 0.0751(15) 0.0636(16) 0.0541(13) 0.0115(11) -0.0060(10) 0.0007(12)
O3A 0.0756(14) 0.0767(15) 0.0359(11) -0.0022(10) 0.0050(9) 0.0008(12)
N1A 0.082(2) 0.0643(18) 0.0373(15) 0.0009(13) 0.0085(14) 0.0076(15)
N2A 0.0686(16) 0.0643(17) 0.0368(13) -0.0018(11) 0.0046(11) -0.0046(13)
C1A 0.0545(17) 0.0490(17) 0.0400(16) -0.0029(13) 0.0014(12) 0.0012(14)
C2A 0.0643(19) 0.068(2) 0.0467(17) -0.0022(15) 0.0048(14) -0.0153(16)
C3A 0.075(2) 0.071(2) 0.0461(18) -0.0072(15) -0.0026(16) -0.0118(18)
C4A 0.061(2) 0.069(2) 0.057(2) 0.0051(16) 0.0124(16) -0.0010(16)
C5A 0.0537(18) 0.059(2) 0.0505(18) 0.0001(14) -0.0008(13) -0.0033(14)
C6A 0.110(3) 0.112(3) 0.053(2) -0.005(2) 0.028(2) -0.034(3)
C7A 0.092(3) 0.093(3) 0.0442(18) -0.0048(17) -0.0093(17) -0.008(2)
C8A 0.0296(13) 0.0520(18) 0.0393(15) -0.0005(12) 0.0041(10) -0.0003(12)
C9A 0.0349(14) 0.0490(17) 0.0485(16) -0.0031(13) 0.0038(11) 0.0010(12)
C10A 0.0455(16) 0.0561(19) 0.0420(16) -0.0082(13) 0.0010(12) -0.0010(13)
C11A 0.0379(15) 0.0577(19) 0.0402(16) 0.0035(13) 0.0001(11) 0.0005(13)
C12A 0.0475(16) 0.0474(17) 0.0461(16) 0.0007(13) 0.0031(12) 0.0007(13)
C13A 0.0436(15) 0.0541(19) 0.0389(15) -0.0069(13) 0.0032(11) -0.0012(13)
C14A 0.0379(15) 0.065(2) 0.0414(16) 0.0023(15) 0.0036(11) -0.0007(14)
OIB 0.0748(15) 0.0876(17) 0.0506(13) 0.0016(11) 0.0058(11) -0.0085(12)
O2B 0.0515(13) 0.0971(18) 0.0557(13) -0.0058(11) 0.0063(10) -0.0094(12)
O3B 0.0482(12) 0.0872(17) 0.0589(13) -0.0105(11) -0.0026(10) -0.0011(11)
N1B 0.0515(15) 0.0597(17) 0.0574(17) 0.0016(13) 0.0005(12) -0.0008(12)
N2B 0.0576(16) 0.0727(18) 0.0538(16) 0.0079(13) 0.0105(12) 0.0011(13)
C1B 0.0451(17) 0.0500(18) 0.0580(19) 0.0033(14) 0.0060(13) 0.0061(13)
C2B 0.0414(16) 0.062(2) 0.069(2) 0.0054(16) 0.0105(14) -0.0002(14)
C3B 0.0407(17) 0.065(2) 0.074(2) 0.0011(17) -0.0020(15) -0.0035(15)
C4B 0.0480(17) 0.068(2) 0.058(2) -0.0004(16) 0.0087(14) -0.0081(15)
C5B 0.0452(17) 0.068(2) 0.057(2) -0.0010(15) 0.0029(13) -0.0090(15)
C6B 0.082(2) 0.083(3) 0.070(2) 0.0134(19) 0.0297(19) 0.001(2)
C7B 0.077(2) 0.096(3) 0.059(2) 0.0035(19) -0.0050(17) -0.002(2)
C8B 0.0455(16) 0.0479(17) 0.0514(17) -0.0008(13) 0.0019(13) 0.0037(13)
C9B 0.0466(17) 0.071(2) 0.0580(19) -0.0012(16) 0.0050(14) -0.0094(15)
C10B 0.0547(19) 0.067(2) 0.058(2) -0.0050(16) -0.0023(15) -0.0104(16)
C11B 0.0569(18) 0.0573(19) 0.0493(18) 0.0036(14) 0.0046(14) 0.0032(15)
C12B 0.0528(18) 0.063(2) 0.061(2) 0.0043(16) 0.0072(14) -0.0093(15)
C13B 0.0470(17) 0.059(2) 0.0594(19) -0.0017(15) -0.0001(14) -0.0089(14)
C14B 0.0473(18) 0.0533(19) 0.0596(19) -0.0020(14) 0.0052(15) 0.0061(14)
O1C 0.0776(15) 0.0960(18) 0.0395(11) -0.0023(11) -0.0050(10) 0.0068(13)
O2C 0.0723(14) 0.0877(16) 0.0380(11) -0.0007(10) 0.0007(9) 0.0120(12)
O3C 0.0778(16) 0.115(2) 0.0536(14) -0.0105(13) 0.0197(12) 0.0132(15)
C1C 0.0409(15) 0.0522(17) 0.0385(15) 0.0043(12) 0.0018(12) -0.0006(13)
C2C 0.0404(15) 0.067(2) 0.0492(17) -0.0028(14) -0.0007(12) 0.0039(14)
C3C 0.0464(17) 0.070(2) 0.0530(19) 0.0048(15) -0.0099(14) 0.0006(15)
C4C 0.0546(18) 0.072(2) 0.0471(18) -0.0048(15) 0.0102(14) -0.0010(16)
C5C 0.0391(15) 0.070(2) 0.0434(16) -0.0024(14) 0.0023(12) 0.0030(14)
C6C 0.074(2) 0.115(3) 0.0521(19) -0.0095(19) 0.0225(16) -0.006(2)
C7C 0.063(2) 0.108(3) 0.0530(19) -0.0080(19) -0.0161(15) 0.001(2)
C8C 0.0459(16) 0.0527(18) 0.0377(14) -0.0015(12) 0.0025(12) -0.0043(13)
C9C 0.0472(16) 0.0543(18) 0.0498(17) -0.0066(14) 0.0031(13) 0.0060(14)
C10C 0.0546(18) 0.0574(19) 0.0437(16) 0.0005(13) -0.0060(13) 0.0036(14)
C11C 0.0525(16) 0.0530(18) 0.0358(15) -0.0036(13) 0.0006(12) -0.0026(14)
C12C 0.0467(16) 0.065(2) 0.0424(16) -0.0041(14) 0.0024(12) 0.0070(14)
C13C 0.0475(16) 0.0602(19) 0.0425(16) 0.0021(13) -0.0039(12) 0.0035(14)
C14C 0.0554(19) 0.068(2) 0.0432(17) -0.0028(15) 0.0043(15) -0.0082(16)
N1C 0.0638(17) 0.0677(18) 0.0386(14) 0.0014(12) -0.0040(12) -0.0048(13)
N2C 0.0434(13) 0.0804(18) 0.0384(13) -0.0026(12) 0.0038(10) 0.0000(12)
O1W 0.0649(14) 0.0665(16) 0.0410(12) 0.0035(11) 0.0033(10) -0.0001(12)
O3W 0.0581(16) 0.103(2) 0.120(2) -0.0477(18) 0.0110(15) -0.0068(17)
O4W 0.0523(13) 0.0734(16) 0.0579(14) 0.0053(11) 0.0015(11) 0.0038(12)
O5W 0.0712(16) 0.0827(18) 0.0570(14) 0.0015(14) 0.0132(13) 0.0050(14)
O2W 0.0709(18) 0.078(2) 0.109(2) -0.0233(16) 0.0013(15) 0.0035(15)

loop_
_atom_type_symbol
_atom_type_description
_atom_type_scat_dispersion_real
_atom_type_scat_dispersion_imag
_atom_type_scat_source
C C 0.0033 0.0016 'International Tables Vol C Tables 4.2.6.8 and 6.1.1.4'
H H 0.0000 0.0000 'International Tables Vol C Tables 4.2.6.8 and 6.1.1.4'
N N 0.0061 0.0033 'International Tables Vol C Tables 4.2.6.8 and 6.1.1.4'
O O 0.0106 0.0060 'International Tables Vol C Tables 4.2.6.8 and 6.1.1.4'

loop_
_geom_angle_atom_site_label_1
_geom_angle_atom_site_label_2
_geom_angle_atom_site_label_3
_geom_angle
C11A O1A H1 109.5
C4A N1A C3A 119.6(3)
C4A N1A H1A 120(2)
C3A N1A H1A 120(2)
C1A N2A C6A 121.5(3)
C1A N2A C7A 121.6(3)
C6A N2A C7A 116.7(2)
N2A C1A C5A 122.3(3)
N2A C1A C2A 122.0(3)
C5A C1A C2A 115.7(2)
C3A C2A C1A 120.4(3)
C3A C2A H2A 119.8
C1A C2A H2A 119.8
N1A C3A C2A 122.0(3)
N1A C3A H3A 119.0
C2A C3A H3A 119.0
N1A C4A C5A 121.7(3)
N1A C4A H4A 119.1
C5A C4A H4A 119.1
C4A C5A C1A 120.6(3)
C4A C5A H5A 119.7
C1A C5A H5A 119.7
N2A C6A H6A1 109.5
N2A C6A H6A2 109.5
H6A1 C6A H6A2 109.5
N2A C6A H6A3 109.5
H6A1 C6A H6A3 109.5
H6A2 C6A H6A3 109.5
N2A C7A H7A1 109.5
N2A C7A H7A2 109.5
H7A1 C7A H7A2 109.5
N2A C7A H7A3 109.5
H7A1 C7A H7A3 109.5
H7A2 C7A H7A3 109.5
C9A C8A C13A 117.5(2)
C9A C8A C14A 120.3(3)
C13A C8A C14A 122.2(2)
C10A C9A C8A 121.9(3)
C10A C9A H9A 119.1
C8A C9A H9A 119.1
C9A C10A C11A 120.1(3)
C9A C10A H10A 120.0
C11A C10A H10A 120.0
O1A C11A C10A 116.9(2)
O1A C11A C12A 124.1(3)
C10A C11A C12A 119.0(2)
C13A C12A C11A 120.5(3)
C13A C12A H12A 119.8
C11A C12A H12A 119.8
C12A C13A C8A 121.1(2)
C12A C13A H13A 119.5
C8A C13A H13A 119.5
O2A C14A O3A 123.8(3)
O2A C14A C8A 118.1(3)
O3A C14A C8A 118.1(3)
C11B OIB HIB 109.5
C4B N1B C3B 118.9(3)
C4B N1B H1B 118.4(19)
C3B N1B H1B 122.6(19)
C1B N2B C7B 121.4(3)
C1B N2B C6B 121.8(3)
C7B N2B C6B 116.8(3)
N2B C1B C2B 122.4(3)
N2B C1B C5B 122.1(3)
C2B C1B C5B 115.5(3)
C3B C2B C1B 120.6(3)
C3B C2B H2B 119.7
C1B C2B H2B 119.7
C2B C3B N1B 122.3(3)
C2B C3B H3B 118.9
N1B C3B H3B 118.9
N1B C4B C5B 122.0(3)
N1B C4B H4B 119.0
C5B C4B H4B 119.0
C4B C5B C1B 120.6(3)
C4B C5B H5B 119.7
C1B C5B H5B 119.7
N2B C6B H6B1 109.5
N2B C6B H6B2 109.5
H6B1 C6B H6B2 109.5
N2B C6B H6B3 109.5
H6B1 C6B H6B3 109.5
H6B2 C6B H6B3 109.5
N2B C7B H7B1 109.5
N2B C7B H7B2 109.5
H7B1 C7B H7B2 109.5
N2B C7B H7B3 109.5
H7B1 C7B H7B3 109.5
H7B2 C7B H7B3 109.5
C13B C8B C9B 117.6(3)
C13B C8B C14B 120.8(3)
C9B C8B C14B 121.6(3)
C10B C9B C8B 121.2(3)
C10B C9B H9B 119.4
C8B C9B H9B 119.4
C9B C10B C11B 120.4(3)
C9B C10B H10B 119.8
C11B C10B H10B 119.8
OIB C11B C12B 123.3(3)
OIB C11B C10B 117.7(3)
C12B C11B C10B 119.0(3)
C13B C12B C11B 120.0(3)
C13B C12B H12B 120.0
C11B C12B H12B 120.0
C12B C13B C8B 121.8(3)
C12B C13B H13B 119.1
C8B C13B H13B 119.1
O3B C14B O2B 122.2(3)
O3B C14B C8B 120.0(3)
O2B C14B C8B 117.8(3)
C11C O2C H2C 109.5
N2C C1C C5C 121.9(2)
N2C C1C C2C 122.2(2)
C5C C1C C2C 116.0(2)
C3C C2C C1C 120.2(3)
C3C C2C H2C 119.9
C1C C2C H2C 119.9
C2C C3C N1C 122.4(3)
C2C C3C H3C 118.8
N1C C3C H3C 118.8
N1C C4C C5C 122.3(3)
N1C C4C H4C 118.9
C5C C4C H4C 118.9
C4C C5C C1C 120.4(3)
C4C C5C H5C 119.8
C1C C5C H5C 119.8
N2C C6C H6C1 109.5
N2C C6C H6C2 109.5
H6C1 C6C H6C2 109.5
N2C C6C H6C3 109.5
H6C1 C6C H6C3 109.5
H6C2 C6C H6C3 109.5
N2C C7C H7C1 109.5
N2C C7C H7C2 109.5
H7C1 C7C H7C2 109.5
N2C C7C H7C3 109.5
H7C1 C7C H7C3 109.5
H7C2 C7C H7C3 109.5
C9C C8C C13C 117.7(2)
C9C C8C C14C 120.0(3)
C13C C8C C14C 122.3(3)
C10C C9C C8C 121.5(3)
C10C C9C H9C 119.2
C8C C9C H9C 119.2
C9C C10C C11C 119.8(3)
C9C C10C H10C 120.1
C11C C10C H10C 120.1
O2C C11C C12C 117.6(2)
O2C C11C C10C 122.9(2)
C12C C11C C10C 119.5(2)
C13C C12C C11C 120.1(3)
C13C C12C H12C 119.9
C11C C12C H12C 119.9
C12C C13C C8C 121.3(2)
C12C C13C H13C 119.3
C8C C13C H13C 119.3
O3C C14C O1C 123.5(3)
O3C C14C C8C 119.1(3)
O1C C14C C8C 117.4(3)
C4C N1C C3C 118.7(3)
C4C N1C H1C 116.3(19)
C3C N1C H1C 124.9(19)
C1C N2C C6C 122.7(2)
C1C N2C C7C 122.0(2)
C6C N2C C7C 115.2(2)
H1W O1W H2W 104(2)
H6W O3W H5W 106(2)
H7W O4W H8W 103(2)
H10W O5W H9W 104(2)
H4W O2W H3W 105(2)

loop_
_geom_bond_atom_site_label_1
_geom_bond_atom_site_label_2
_geom_bond_distance
O1A C11A 1.343(3)
O1A H1 0.8200
O2A C14A 1.244(4)
O3A C14A 1.266(3)
N1A C4A 1.329(4)
N1A C3A 1.331(4)
N1A H1A 0.92(3)
N2A C1A 1.334(3)
N2A C6A 1.447(4)
N2A C7A 1.448(4)
C1A C5A 1.403(4)
C1A C2A 1.403(4)
C2A C3A 1.342(4)
C2A H2A 0.9300
C3A H3A 0.9300
C4A C5A 1.345(4)
C4A H4A 0.9300
C5A H5A 0.9300
C6A H6A1 0.9600
C6A H6A2 0.9600
C6A H6A3 0.9600
C7A H7A1 0.9600
C7A H7A2 0.9600
C7A H7A3 0.9600
C8A C9A 1.383(4)
C8A C13A 1.389(4)
C8A C14A 1.491(4)
C9A C10A 1.372(4)
C9A H9A 0.9300
C10A C11A 1.381(4)
C10A H10A 0.9300
C11A C12A 1.381(4)
C12A C13A 1.378(4)
C12A H12A 0.9300
C13A H13A 0.9300
OIB C11B 1.350(3)
OIB HIB 0.8200
O2B C14B 1.268(3)
O3B C14B 1.243(3)
N1B C4B 1.337(4)
N1B C3B 1.344(4)
N1B H1B 1.06(4)
N2B C1B 1.330(4)
N2B C7B 1.450(4)
N2B C6B 1.456(4)
C1B C2B 1.407(4)
C1B C5B 1.412(4)
C2B C3B 1.340(4)
C2B H2B 0.9300
C3B H3B 0.9300
C4B C5B 1.345(4)
C4B H4B 0.9300
C5B H5B 0.9300
C6B H6B1 0.9600
C6B H6B2 0.9600
C6B H6B3 0.9600
C7B H7B1 0.9600
C7B H7B2 0.9600
C7B H7B3 0.9600
C8B C13B 1.378(4)
C8B C9B 1.383(4)
C8B C14B 1.488(4)
C9B C10B 1.370(4)
C9B H9B 0.9300
C10B C11B 1.380(4)
C10B H10B 0.9300
C11B C12B 1.379(4)
C12B C13B 1.370(4)
C12B H12B 0.9300
C13B H13B 0.9300
O1C C14C 1.262(4)
O2C C11C 1.357(3)
O2C H2C 0.8200
O3C C14C 1.237(4)
C1C N2C 1.338(3)
C1C C5C 1.401(4)
C1C C2C 1.412(4)
C2C C3C 1.341(4)
C2C H2C 0.9300
C3C N1C 1.339(4)
C3C H3C 0.9300
C4C N1C 1.339(4)
C4C C5C 1.344(4)
C4C H4C 0.9300
C5C H5C 0.9300
C6C N2C 1.447(4)
C6C H6C1 0.9600
C6C H6C2 0.9600
C6C H6C3 0.9600
C7C N2C 1.449(4)
C7C H7C1 0.9600
C7C H7C2 0.9600
C7C H7C3 0.9600
C8C C9C 1.378(4)
C8C C13C 1.387(4)
C8C C14C 1.494(4)
C9C C10C 1.379(4)
C9C H9C 0.9300
C10C C11C 1.377(4)
C10C H10C 0.9300
C11C C12C 1.376(4)
C12C C13C 1.373(4)
C12C H12C 0.9300
C13C H13C 0.9300
N1C H1C 1.01(4)
O1W H1W 0.824(10)
O1W H2W 0.827(10)
O3W H6W 0.817(10)
O3W H5W 0.822(10)
O4W H7W 0.825(10)
O4W H8W 0.823(10)
O5W H10W 0.825(10)
O5W H9W 0.822(10)
O2W H4W 0.828(10)
O2W H3W 0.820(10)

loop_
_geom_hbond_atom_site_label_D
_geom_hbond_atom_site_label_H
_geom_hbond_atom_site_label_A
_geom_hbond_distance_DH
_geom_hbond_distance_HA
_geom_hbond_distance_DA
_geom_hbond_angle_DHA
_geom_hbond_site_symmetry_A
O1A H1 O4W 0.82 1.80 2.592(3) 163.1 .
O2C H2C O1W 0.82 1.89 2.705(3) 172.7 4_575
N1C H1C O1C 1.01(4) 1.63(4) 2.632(3) 169(3) .
N1B H1B O2B 1.06(4) 1.59(4) 2.645(3) 174(3) .
N1A H1A O3A 0.92(3) 1.84(3) 2.744(3) 168(3) .
O4W H7W O3B 0.825(10) 1.857(12) 2.661(3) 164(3) .
O1W H1W O2A 0.824(10) 1.871(11) 2.694(3) 177(3) .
O5W H10W O1W 0.825(10) 1.965(12) 2.784(3) 171(3) 4_575
O1W H2W O2W 0.827(10) 1.878(11) 2.703(4) 175(3) .
O4W H8W O3C 0.823(10) 1.878(12) 2.686(3) 167(3) .
O5W H9W O3W 0.822(10) 1.918(14) 2.728(4) 168(3) 2_655
O2W H4W O1C 0.828(10) 1.927(13) 2.746(4) 170(4) 3_766
O3W H6W O3A 0.817(10) 2.070(16) 2.851(4) 160(4) 3_676
O2W H3W O3A 0.820(10) 2.003(17) 2.772(4) 156(4) 1_545
O3W H5W O2B 0.822(10) 1.886(11) 2.706(3) 175(5) .

loop_
_geom_torsion_atom_site_label_1
_geom_torsion_atom_site_label_2
_geom_torsion_atom_site_label_3
_geom_torsion_atom_site_label_4
_geom_torsion
C6A N2A C1A C5A -178.6(3)
C7A N2A C1A C5A -3.8(5)
C6A N2A C1A C2A 1.5(5)
C7A N2A C1A C2A 176.3(3)
N2A C1A C2A C3A -178.3(3)
C5A C1A C2A C3A 1.8(5)
C4A N1A C3A C2A -1.4(5)
C1A C2A C3A N1A -0.3(5)
C3A N1A C4A C5A 1.5(5)
N1A C4A C5A C1A 0.1(5)
N2A C1A C5A C4A 178.4(3)
C2A C1A C5A C4A -1.7(4)
C13A C8A C9A C10A -0.1(4)
C14A C8A C9A C10A 179.6(2)
C8A C9A C10A C11A 0.2(4)
C9A C10A C11A O1A 179.9(2)
C9A C10A C11A C12A -0.1(4)
O1A C11A C12A C13A 179.9(2)
C10A C11A C12A C13A -0.1(4)
C11A C12A C13A C8A 0.2(4)
C9A C8A C13A C12A -0.1(4)
C14A C8A C13A C12A -179.7(2)
C9A C8A C14A O2A 1.7(4)
C13A C8A C14A O2A -178.7(2)
C9A C8A C14A O3A -177.9(2)
C13A C8A C14A O3A 1.7(4)
C7B N2B C1B C2B -176.9(3)
C6B N2B C1B C2B 1.0(5)
C7B N2B C1B C5B 2.5(5)
C6B N2B C1B C5B -179.6(3)
N2B C1B C2B C3B 178.0(3)
C5B C1B C2B C3B -1.4(4)
C1B C2B C3B N1B -0.3(5)
C4B N1B C3B C2B 1.9(5)
C3B N1B C4B C5B -1.7(5)
N1B C4B C5B C1B -0.1(5)
N2B C1B C5B C4B -177.8(3)
C2B C1B C5B C4B 1.6(4)
C13B C8B C9B C10B 0.8(5)
C14B C8B C9B C10B -177.5(3)
C8B C9B C10B C11B -1.1(5)
C9B C10B C11B OIB -180.0(3)
C9B C10B C11B C12B 0.5(5)
OIB C11B C12B C13B -179.2(3)
C10B C11B C12B C13B 0.3(5)
C11B C12B C13B C8B -0.6(5)
C9B C8B C13B C12B 0.0(5)
C14B C8B C13B C12B 178.4(3)
C13B C8B C14B O3B -8.2(4)
C9B C8B C14B O3B 170.1(3)
C13B C8B C14B O2B 171.5(3)
C9B C8B C14B O2B -10.2(4)
N2C C1C C2C C3C 178.3(3)
C5C C1C C2C C3C -1.2(4)
C1C C2C C3C N1C 0.8(5)
N1C C4C C5C C1C 0.8(5)
N2C C1C C5C C4C -179.0(3)
C2C C1C C5C C4C 0.4(4)
C13C C8C C9C C10C -1.1(4)
C14C C8C C9C C10C 178.5(3)
C8C C9C C10C C11C 0.9(4)
C9C C10C C11C O2C 179.0(3)
C9C C10C C11C C12C 0.0(4)
O2C C11C C12C C13C -179.7(3)
C10C C11C C12C C13C -0.6(4)
C11C C12C C13C C8C 0.4(4)
C9C C8C C13C C12C 0.5(4)
C14C C8C C13C C12C -179.1(3)
C9C C8C C14C O3C 1.7(4)
C13C C8C C14C O3C -178.7(3)
C9C C8C C14C O1C -177.9(3)
C13C C8C C14C O1C 1.6(4)
C5C C4C N1C C3C -1.2(5)
C2C C3C N1C C4C 0.4(5)
C5C C1C N2C C6C -177.8(3)
C2C C1C N2C C6C 2.8(5)
C5C C1C N2C C7C -1.8(4)
C2C C1C N2C C7C 178.8(3)
